data_4088699
loop_
_publ_author_name
'Polukeev, Alexey V.'
'Marcos, Roc\'io'
'Ahlquist, M\%arten S. G.'
'Wendt, Ola F.'

_publ_section_title
;
 Iridium Hydride Complexes with Cyclohexyl-Based Pincer Ligands:
 Fluxionality and Deuterium Exchange
;
_journal_issue 16
_journal_name_full Organometallics
_journal_page_first 2600
_journal_paper_doi 10.1021/acs.organomet.6b00324
_journal_volume 35
_journal_year 2016
_chemical_formula_moiety 'C24 H53 Ir P2'
_chemical_formula_sum 'C24 H53 Ir P2'
_chemical_formula_weight 595.80
_space_group_crystal_system triclinic
_space_group_IT_number 2
_space_group_name_Hall '-P 1'
_space_group_name_H-M_alt 'P -1'
_atom_sites_solution_hydrogens geom
_audit_creation_method SHELXL-2014
_cell_angle_alpha 103.610(4)
_cell_angle_beta 100.537(4)
_cell_angle_gamma 110.861(4)
_cell_formula_units_Z 2
_cell_length_a 8.4709(4)
_cell_length_b 11.7388(5)
_cell_length_c 15.6404(7)
_cell_measurement_reflns_used 9535
_cell_measurement_temperature 293(2)
_cell_measurement_theta_max 28.8459
_cell_measurement_theta_min 2.5809
_cell_volume 1350.23(12)
_computing_cell_refinement
;
CrysAlisPro, Agilent Technologies,
Version 1.171.35.19 (release 27-10-2011 CrysAlis171 .NET)
(compiled Oct 27 2011,15:02:11)
;
_computing_data_collection
;
CrysAlisPro, Agilent Technologies,
Version 1.171.35.19 (release 27-10-2011 CrysAlis171 .NET)
(compiled Oct 27 2011,15:02:11)
;
_computing_data_reduction
;
CrysAlisPro, Agilent Technologies,
Version 1.171.35.19 (release 27-10-2011 CrysAlis171 .NET)
(compiled Oct 27 2011,15:02:11)
;
_computing_structure_refinement 'SHELXL-2014 (Sheldrick, 2014)'
_diffrn_ambient_temperature 293(2)
_diffrn_detector_area_resol_mean 16.1829
_diffrn_measured_fraction_theta_full 0.999
_diffrn_measured_fraction_theta_max 0.877
_diffrn_measurement_device_type 'Xcalibur, Sapphire3'
_diffrn_measurement_method '\w scans'
_diffrn_radiation_type MoK\a
_diffrn_radiation_wavelength 0.71073
_diffrn_reflns_av_R_equivalents 0.0323
_diffrn_reflns_av_unetI/netI 0.0361
_diffrn_reflns_Laue_measured_fraction_full 0.999
_diffrn_reflns_Laue_measured_fraction_max 0.877
_diffrn_reflns_limit_h_max 10
_diffrn_reflns_limit_h_min -11
_diffrn_reflns_limit_k_max 14
_diffrn_reflns_limit_k_min -15
_diffrn_reflns_limit_l_max 20
_diffrn_reflns_limit_l_min -20
_diffrn_reflns_number 17856
_diffrn_reflns_point_group_measured_fraction_full 0.999
_diffrn_reflns_point_group_measured_fraction_max 0.877
_diffrn_reflns_theta_full 25.000
_diffrn_reflns_theta_max 28.909
_diffrn_reflns_theta_min 2.586
_diffrn_source 'Enhance (Mo) X-ray Source'
_exptl_absorpt_coefficient_mu 5.070
_exptl_absorpt_correction_T_max 1.00000
_exptl_absorpt_correction_T_min 0.46914
_exptl_absorpt_correction_type multi-scan
_exptl_absorpt_process_details
;
CrysAlisPro, Agilent Technologies,
Version 1.171.35.19 (release 27-10-2011 CrysAlis171 .NET)
(compiled Oct 27 2011,15:02:11)
Empirical absorption correction using spherical harmonics,
 implemented in SCALE3 ABSPACK scaling algorithm.
;
_exptl_crystal_colour yellow
_exptl_crystal_density_diffrn 1.465
_exptl_crystal_description block
_exptl_crystal_F_000 608
_exptl_crystal_size_max 0.3
_exptl_crystal_size_mid 0.2
_exptl_crystal_size_min 0.05
_refine_diff_density_max 1.327
_refine_diff_density_min -1.706
_refine_diff_density_rms 0.137
_refine_ls_extinction_method none
_refine_ls_goodness_of_fit_ref 0.961
_refine_ls_hydrogen_treatment constr
_refine_ls_matrix_type full
_refine_ls_number_parameters 244
_refine_ls_number_reflns 6237
_refine_ls_number_restraints 0
_refine_ls_restrained_S_all 0.961
_refine_ls_R_factor_all 0.0353
_refine_ls_R_factor_gt 0.0315
_refine_ls_shift/su_max 0.001
_refine_ls_shift/su_mean 0.000
_refine_ls_structure_factor_coef Fsqd
_refine_ls_weighting_details 'w=1/[\s^2^(Fo^2^)+(0.0250P)^2^+9.2698P] where P=(Fo^2^+2Fc^2^)/3'
_refine_ls_weighting_scheme calc
_refine_ls_wR_factor_gt 0.0706
_refine_ls_wR_factor_ref 0.0721
_reflns_Friedel_coverage 0.000
_reflns_number_gt 5861
_reflns_number_total 6237
_reflns_threshold_expression 'I > 2\s(I)'
_cod_data_source_file om6b00324_si_002.cif
_cod_data_source_block compound2
_cod_original_cell_volume 1350.23(11)
_cod_database_code 4088699
_shelx_space_group_comment
;
The symmetry employed for this shelxl refinement is uniquely defined
by the following loop, which should always be used as a source of
symmetry information in preference to the above space-group names.
They are only intended as comments.
;
_shelxl_version_number 2014-3

loop_
_space_group_symop_operation_xyz
'x, y, z'
'-x, -y, -z'

loop_
_atom_site_label
_atom_site_type_symbol
_atom_site_fract_x
_atom_site_fract_y
_atom_site_fract_z
_atom_site_U_iso_or_equiv
_atom_site_adp_type
_atom_site_occupancy
_atom_site_site_symmetry_order
_atom_site_calc_flag
_atom_site_refinement_flags_posn
_atom_site_refinement_flags_adp
P1 P 0.30681(15) 0.63726(10) 0.31757(7) 0.0157(2) Uani 1 1 d . .
P2 P -0.13054(14) 0.22304(10) 0.20392(7) 0.0155(2) Uani 1 1 d . .
Ir1 Ir 0.08937(2) 0.43001(2) 0.27938(2) 0.01397(5) Uani 1 1 d . .
C1 C 0.1086(7) 0.4204(5) 0.1405(3) 0.0269(11) Uani 1 1 d . .
H1 H 0.0257 0.4535 0.1156 0.032 Uiso 1 1 calc R U
C2 C 0.2867(7) 0.5098(5) 0.1390(3) 0.0265(10) Uani 1 1 d . .
H2 H 0.3691 0.4748 0.1614 0.032 Uiso 1 1 calc R U
C3 C 0.2963(6) 0.5068(4) 0.0423(3) 0.0225(10) Uani 1 1 d . .
H3A H 0.2283 0.5502 0.0193 0.027 Uiso 1 1 calc R U
H3B H 0.4182 0.5539 0.0449 0.027 Uiso 1 1 calc R U
C4 C 0.2265(8) 0.3704(6) -0.0243(4) 0.0379(14) Uani 1 1 d . .
H4A H 0.2142 0.3742 -0.0863 0.045 Uiso 1 1 calc R U
H4B H 0.3133 0.3361 -0.0110 0.045 Uiso 1 1 calc R U
C5 C 0.0513(7) 0.2781(5) -0.0212(3) 0.0269(11) Uani 1 1 d . .
H5A H 0.0293 0.1910 -0.0558 0.032 Uiso 1 1 calc R U
H5B H -0.0419 0.2978 -0.0511 0.032 Uiso 1 1 calc R U
C6 C 0.0430(6) 0.2838(5) 0.0760(3) 0.0235(10) Uani 1 1 d . .
H6 H 0.1302 0.2532 0.0993 0.028 Uiso 1 1 calc R U
C7 C 0.3541(7) 0.6451(4) 0.2070(3) 0.0228(10) Uani 1 1 d . .
H7A H 0.2972 0.6931 0.1813 0.027 Uiso 1 1 calc R U
H7B H 0.4805 0.6899 0.2180 0.027 Uiso 1 1 calc R U
C8 C -0.1297(7) 0.1914(5) 0.0819(3) 0.0293(11) Uani 1 1 d . .
H8A H -0.1449 0.1033 0.0556 0.035 Uiso 1 1 calc R U
H8B H -0.2274 0.2020 0.0467 0.035 Uiso 1 1 calc R U
C11 C 0.5292(6) 0.6779(4) 0.4016(3) 0.0221(9) Uani 1 1 d . .
C12 C 0.6724(7) 0.8145(5) 0.4207(4) 0.0345(13) Uani 1 1 d . .
H12A H 0.6893 0.8254 0.3636 0.052 Uiso 1 1 calc R U
H12B H 0.6353 0.8778 0.4502 0.052 Uiso 1 1 calc R U
H12C H 0.7815 0.8251 0.4600 0.052 Uiso 1 1 calc R U
C13 C 0.5992(7) 0.5819(6) 0.3577(5) 0.0422(15) Uani 1 1 d . .
H13A H 0.6162 0.5925 0.3005 0.063 Uiso 1 1 calc R U
H13B H 0.7097 0.5978 0.3985 0.063 Uiso 1 1 calc R U
H13C H 0.5153 0.4955 0.3464 0.063 Uiso 1 1 calc R U
C14 C 0.5023(7) 0.6606(6) 0.4928(4) 0.0388(14) Uani 1 1 d . .
H14A H 0.4585 0.7205 0.5206 0.058 Uiso 1 1 calc R U
H14B H 0.4186 0.5741 0.4814 0.058 Uiso 1 1 calc R U
H14C H 0.6130 0.6763 0.5335 0.058 Uiso 1 1 calc R U
C15 C 0.2370(6) 0.7758(4) 0.3511(3) 0.0196(9) Uani 1 1 d . .
C16 C 0.3618(8) 0.9036(5) 0.3443(5) 0.0399(14) Uani 1 1 d . .
H16A H 0.3739 0.8899 0.2833 0.060 Uiso 1 1 calc R U
H16B H 0.3139 0.9663 0.3574 0.060 Uiso 1 1 calc R U
H16C H 0.4756 0.9343 0.3880 0.060 Uiso 1 1 calc R U
C17 C 0.2176(9) 0.7977(6) 0.4487(4) 0.0431(15) Uani 1 1 d . .
H17A H 0.1396 0.7179 0.4528 0.065 Uiso 1 1 calc R U
H17B H 0.3313 0.8284 0.4924 0.065 Uiso 1 1 calc R U
H17C H 0.1697 0.8604 0.4618 0.065 Uiso 1 1 calc R U
C18 C 0.0529(8) 0.7387(5) 0.2858(4) 0.0393(14) Uani 1 1 d . .
H18A H 0.0586 0.7240 0.2236 0.059 Uiso 1 1 calc R U
H18B H -0.0310 0.6615 0.2904 0.059 Uiso 1 1 calc R U
H18C H 0.0168 0.8075 0.3028 0.059 Uiso 1 1 calc R U
C21 C -0.0936(6) 0.0868(4) 0.2377(3) 0.0225(10) Uani 1 1 d . .
C22 C 0.0736(8) 0.0845(6) 0.2112(6) 0.0468(17) Uani 1 1 d . .
H22A H 0.0527 0.0679 0.1461 0.070 Uiso 1 1 calc R U
H22B H 0.1720 0.1664 0.2436 0.070 Uiso 1 1 calc R U
H22C H 0.0994 0.0177 0.2275 0.070 Uiso 1 1 calc R U
C23 C -0.2408(8) -0.0500(5) 0.1855(4) 0.0350(12) Uani 1 1 d . .
H23A H -0.2617 -0.0664 0.1204 0.053 Uiso 1 1 calc R U
H23B H -0.2048 -0.1124 0.2025 0.053 Uiso 1 1 calc R U
H23C H -0.3473 -0.0563 0.2011 0.053 Uiso 1 1 calc R U
C24 C -0.0601(10) 0.1130(5) 0.3408(4) 0.0448(16) Uani 1 1 d . .
H24A H 0.0314 0.1981 0.3731 0.067 Uiso 1 1 calc R U
H24B H -0.1666 0.1069 0.3565 0.067 Uiso 1 1 calc R U
H24C H -0.0240 0.0507 0.3579 0.067 Uiso 1 1 calc R U
C25 C -0.3665(6) 0.2030(5) 0.1969(3) 0.0228(10) Uani 1 1 d . .
C26 C -0.3956(8) 0.3127(7) 0.1688(6) 0.0532(18) Uani 1 1 d . .
H26A H -0.3066 0.3943 0.2104 0.080 Uiso 1 1 calc R U
H26B H -0.3879 0.3047 0.1073 0.080 Uiso 1 1 calc R U
H26C H -0.5103 0.3075 0.1711 0.080 Uiso 1 1 calc R U
C27 C -0.3931(8) 0.2157(7) 0.2930(4) 0.0474(17) Uani 1 1 d . .
H27A H -0.3760 0.1486 0.3131 0.071 Uiso 1 1 calc R U
H27B H -0.3091 0.2982 0.3357 0.071 Uiso 1 1 calc R U
H27C H -0.5108 0.2081 0.2901 0.071 Uiso 1 1 calc R U
C28 C -0.5122(7) 0.0752(6) 0.1282(4) 0.0417(15) Uani 1 1 d . .
H28A H -0.4981 0.0043 0.1437 0.063 Uiso 1 1 calc R U
H28B H -0.6258 0.0722 0.1309 0.063 Uiso 1 1 calc R U
H28C H -0.5035 0.0694 0.0671 0.063 Uiso 1 1 calc R U

loop_
_atom_site_aniso_label
_atom_site_aniso_U_11
_atom_site_aniso_U_22
_atom_site_aniso_U_33
_atom_site_aniso_U_23
_atom_site_aniso_U_13
_atom_site_aniso_U_12
P1 0.0166(5) 0.0112(5) 0.0154(5) 0.0024(4) 0.0056(4) 0.0021(4)
P2 0.0140(5) 0.0117(5) 0.0156(5) 0.0007(4) 0.0055(4) 0.0015(4)
Ir1 0.01455(9) 0.01007(8) 0.01279(8) 0.00129(6) 0.00490(6) 0.00130(6)
C1 0.031(3) 0.021(2) 0.018(2) 0.0031(18) 0.010(2) 0.001(2)
C2 0.029(3) 0.020(2) 0.022(2) 0.0042(19) 0.010(2) 0.002(2)
C3 0.023(2) 0.023(2) 0.022(2) 0.0081(19) 0.0119(19) 0.0083(19)
C4 0.045(3) 0.038(3) 0.022(2) 0.003(2) 0.019(2) 0.007(3)
C5 0.029(3) 0.029(3) 0.016(2) 0.0012(19) 0.0093(19) 0.008(2)
C6 0.021(2) 0.023(2) 0.018(2) 0.0012(18) 0.0067(18) 0.0022(19)
C7 0.028(3) 0.015(2) 0.023(2) 0.0068(18) 0.014(2) 0.0032(18)
C8 0.031(3) 0.023(2) 0.019(2) -0.0037(19) 0.011(2) 0.000(2)
C11 0.020(2) 0.016(2) 0.025(2) 0.0038(18) 0.0047(19) 0.0035(18)
C12 0.024(3) 0.023(3) 0.035(3) 0.007(2) -0.006(2) -0.005(2)
C13 0.020(3) 0.032(3) 0.059(4) -0.003(3) 0.001(3) 0.010(2)
C14 0.027(3) 0.057(4) 0.034(3) 0.027(3) 0.005(2) 0.015(3)
C15 0.021(2) 0.013(2) 0.023(2) 0.0026(17) 0.0068(18) 0.0063(17)
C16 0.037(3) 0.016(2) 0.065(4) 0.010(3) 0.023(3) 0.008(2)
C17 0.070(4) 0.044(3) 0.039(3) 0.017(3) 0.031(3) 0.039(3)
C18 0.035(3) 0.025(3) 0.051(4) 0.005(3) -0.001(3) 0.017(2)
C21 0.019(2) 0.011(2) 0.038(3) 0.0062(19) 0.009(2) 0.0061(17)
C22 0.030(3) 0.029(3) 0.095(5) 0.028(3) 0.028(3) 0.018(2)
C23 0.038(3) 0.017(2) 0.041(3) 0.008(2) 0.008(3) 0.003(2)
C24 0.073(5) 0.024(3) 0.032(3) 0.011(2) 0.000(3) 0.021(3)
C25 0.015(2) 0.023(2) 0.026(2) 0.0040(19) 0.0025(18) 0.0069(18)
C26 0.023(3) 0.050(4) 0.090(5) 0.034(4) 0.006(3) 0.018(3)
C27 0.022(3) 0.077(5) 0.030(3) -0.003(3) 0.008(2) 0.020(3)
C28 0.019(3) 0.040(3) 0.043(3) -0.012(3) 0.008(2) 0.004(2)

loop_
_atom_type_symbol
_atom_type_description
_atom_type_scat_dispersion_real
_atom_type_scat_dispersion_imag
_atom_type_scat_source
C C 0.0033 0.0016 'International Tables Vol C Tables 4.2.6.8 and 6.1.1.4'
H H 0.0000 0.0000 'International Tables Vol C Tables 4.2.6.8 and 6.1.1.4'
P P 0.1023 0.0942 'International Tables Vol C Tables 4.2.6.8 and 6.1.1.4'
Ir Ir -1.4442 7.9887 'International Tables Vol C Tables 4.2.6.8 and 6.1.1.4'

loop_
_geom_angle_atom_site_label_1
_geom_angle_atom_site_label_2
_geom_angle_atom_site_label_3
_geom_angle
C7 P1 C11 105.3(2)
C7 P1 C15 102.7(2)
C11 P1 C15 109.8(2)
C7 P1 Ir1 103.89(15)
C11 P1 Ir1 116.77(15)
C15 P1 Ir1 116.53(14)
C8 P2 C21 105.2(2)
C8 P2 C25 102.9(2)
C21 P2 C25 109.8(2)
C8 P2 Ir1 104.21(16)
C21 P2 Ir1 116.81(15)
C25 P2 Ir1 116.03(15)
C1 Ir1 P2 82.95(12)
C1 Ir1 P1 82.83(12)
P2 Ir1 P1 165.64(4)
C2 C1 C6 113.5(4)
C2 C1 Ir1 113.5(3)
C6 C1 Ir1 113.4(3)
C2 C1 H1 105.1
C6 C1 H1 105.1
Ir1 C1 H1 105.1
C1 C2 C7 112.8(4)
C1 C2 C3 113.1(4)
C7 C2 C3 113.9(4)
C1 C2 H2 105.3
C7 C2 H2 105.3
C3 C2 H2 105.3
C4 C3 C2 112.7(4)
C4 C3 H3A 109.0
C2 C3 H3A 109.0
C4 C3 H3B 109.0
C2 C3 H3B 109.0
H3A C3 H3B 107.8
C5 C4 C3 114.8(4)
C5 C4 H4A 108.6
C3 C4 H4A 108.6
C5 C4 H4B 108.6
C3 C4 H4B 108.6
H4A C4 H4B 107.6
C4 C5 C6 113.4(4)
C4 C5 H5A 108.9
C6 C5 H5A 108.9
C4 C5 H5B 108.9
C6 C5 H5B 108.9
H5A C5 H5B 107.7
C8 C6 C1 113.8(4)
C8 C6 C5 115.0(4)
C1 C6 C5 112.9(4)
C8 C6 H6 104.6
C1 C6 H6 104.6
C5 C6 H6 104.6
C2 C7 P1 110.3(3)
C2 C7 H7A 109.6
P1 C7 H7A 109.6
C2 C7 H7B 109.6
P1 C7 H7B 109.6
H7A C7 H7B 108.1
C6 C8 P2 110.0(3)
C6 C8 H8A 109.7
P2 C8 H8A 109.7
C6 C8 H8B 109.7
P2 C8 H8B 109.7
H8A C8 H8B 108.2
C14 C11 C13 109.2(5)
C14 C11 C12 109.4(4)
C13 C11 C12 106.8(4)
C14 C11 P1 109.7(3)
C13 C11 P1 106.8(3)
C12 C11 P1 114.7(3)
C11 C12 H12A 109.5
C11 C12 H12B 109.5
H12A C12 H12B 109.5
C11 C12 H12C 109.5
H12A C12 H12C 109.5
H12B C12 H12C 109.5
C11 C13 H13A 109.5
C11 C13 H13B 109.5
H13A C13 H13B 109.5
C11 C13 H13C 109.5
H13A C13 H13C 109.5
H13B C13 H13C 109.5
C11 C14 H14A 109.5
C11 C14 H14B 109.5
H14A C14 H14B 109.5
C11 C14 H14C 109.5
H14A C14 H14C 109.5
H14B C14 H14C 109.5
C17 C15 C16 109.5(4)
C17 C15 C18 106.5(5)
C16 C15 C18 106.7(4)
C17 C15 P1 110.5(3)
C16 C15 P1 114.2(3)
C18 C15 P1 109.2(3)
C15 C16 H16A 109.5
C15 C16 H16B 109.5
H16A C16 H16B 109.5
C15 C16 H16C 109.5
H16A C16 H16C 109.5
H16B C16 H16C 109.5
C15 C17 H17A 109.5
C15 C17 H17B 109.5
H17A C17 H17B 109.5
C15 C17 H17C 109.5
H17A C17 H17C 109.5
H17B C17 H17C 109.5
C15 C18 H18A 109.5
C15 C18 H18B 109.5
H18A C18 H18B 109.5
C15 C18 H18C 109.5
H18A C18 H18C 109.5
H18B C18 H18C 109.5
C24 C21 C23 109.6(4)
C24 C21 C22 109.4(5)
C23 C21 C22 105.2(4)
C24 C21 P2 110.7(3)
C23 C21 P2 115.7(4)
C22 C21 P2 105.9(3)
C21 C22 H22A 109.5
C21 C22 H22B 109.5
H22A C22 H22B 109.5
C21 C22 H22C 109.5
H22A C22 H22C 109.5
H22B C22 H22C 109.5
C21 C23 H23A 109.5
C21 C23 H23B 109.5
H23A C23 H23B 109.5
C21 C23 H23C 109.5
H23A C23 H23C 109.5
H23B C23 H23C 109.5
C21 C24 H24A 109.5
C21 C24 H24B 109.5
H24A C24 H24B 109.5
C21 C24 H24C 109.5
H24A C24 H24C 109.5
H24B C24 H24C 109.5
C26 C25 C28 107.2(5)
C26 C25 C27 106.9(5)
C28 C25 C27 108.5(5)
C26 C25 P2 109.5(4)
C28 C25 P2 115.2(3)
C27 C25 P2 109.3(3)
C25 C26 H26A 109.5
C25 C26 H26B 109.5
H26A C26 H26B 109.5
C25 C26 H26C 109.5
H26A C26 H26C 109.5
H26B C26 H26C 109.5
C25 C27 H27A 109.5
C25 C27 H27B 109.5
H27A C27 H27B 109.5
C25 C27 H27C 109.5
H27A C27 H27C 109.5
H27B C27 H27C 109.5
C25 C28 H28A 109.5
C25 C28 H28B 109.5
H28A C28 H28B 109.5
C25 C28 H28C 109.5
H28A C28 H28C 109.5
H28B C28 H28C 109.5

loop_
_geom_bond_atom_site_label_1
_geom_bond_atom_site_label_2
_geom_bond_distance
P1 C7 1.861(5)
P1 C11 1.914(5)
P1 C15 1.915(5)
P1 Ir1 2.3218(11)
P2 C8 1.859(5)
P2 C21 1.905(5)
P2 C25 1.907(5)
P2 Ir1 2.3214(11)
Ir1 C1 2.187(5)
C1 C2 1.509(7)
C1 C6 1.516(6)
C1 H1 0.9800
C2 C7 1.522(6)
C2 C3 1.523(6)
C2 H2 0.9800
C3 C4 1.521(7)
C3 H3A 0.9700
C3 H3B 0.9700
C4 C5 1.511(7)
C4 H4A 0.9700
C4 H4B 0.9700
C5 C6 1.522(6)
C5 H5A 0.9700
C5 H5B 0.9700
C6 C8 1.514(6)
C6 H6 0.9800
C7 H7A 0.9700
C7 H7B 0.9700
C8 H8A 0.9700
C8 H8B 0.9700
C11 C14 1.533(7)
C11 C13 1.534(7)
C11 C12 1.546(6)
C12 H12A 0.9600
C12 H12B 0.9600
C12 H12C 0.9600
C13 H13A 0.9600
C13 H13B 0.9600
C13 H13C 0.9600
C14 H14A 0.9600
C14 H14B 0.9600
C14 H14C 0.9600
C15 C17 1.537(7)
C15 C16 1.537(7)
C15 C18 1.545(7)
C16 H16A 0.9600
C16 H16B 0.9600
C16 H16C 0.9600
C17 H17A 0.9600
C17 H17B 0.9600
C17 H17C 0.9600
C18 H18A 0.9600
C18 H18B 0.9600
C18 H18C 0.9600
C21 C24 1.520(7)
C21 C23 1.544(6)
C21 C22 1.554(7)
C22 H22A 0.9600
C22 H22B 0.9600
C22 H22C 0.9600
C23 H23A 0.9600
C23 H23B 0.9600
C23 H23C 0.9600
C24 H24A 0.9600
C24 H24B 0.9600
C24 H24C 0.9600
C25 C26 1.537(8)
C25 C28 1.538(7)
C25 C27 1.541(7)
C26 H26A 0.9600
C26 H26B 0.9600
C26 H26C 0.9600
C27 H27A 0.9600
C27 H27B 0.9600
C27 H27C 0.9600
C28 H28A 0.9600
C28 H28B 0.9600
C28 H28C 0.9600
